data_7008013
loop_
_publ_author_name
'Nishimura, Yoshimasa'
'Arikawa, Yasuhiro'
'Inoue, Takanori'
'Onishi, Masayoshi'

_publ_section_title
;
 Regioselective nucleophilic addition of triphenylphosphine to the
 nitrosylruthenium alkynyl complexes having a
 hydrotris(pyrazol-1-yl)borate: formation of phosphonio-alkenyl,
 alkynyl, and allenyl species.
;
_journal_issue 5
_journal_name_full 'Dalton transactions (Cambridge, England : 2003)'
_journal_page_first 930
_journal_page_last 937
_journal_paper_doi 10.1039/b415483e
_journal_year 2005
_chemical_formula_moiety 'C61 H52 B N7 O P2 Ru, B2 F8 '
_chemical_formula_sum 'C61 H52 B3 F8 N7 O P2 Ru'
_chemical_formula_weight 1246.56
_space_group_IT_number 2
_symmetry_cell_setting triclinic
_symmetry_Int_Tables_number 2
_symmetry_space_group_name_Hall '-P 1'
_symmetry_space_group_name_H-M 'P -1'
_audit_creation_date 'Mon Dec  2 11:48:12 2002'
_audit_creation_method 'by teXsan'
_cell_angle_alpha 99.134(3)
_cell_angle_beta 97.113(1)
_cell_angle_gamma 93.996(1)
_cell_formula_units_Z 2
_cell_length_a 11.510(1)
_cell_length_b 13.549(3)
_cell_length_c 18.814(3)
_cell_measurement_reflns_used 7
_cell_measurement_temperature 297.2
_cell_volume 2862.5(8)
_computing_cell_refinement D*TREK
_computing_data_collection D*TREK
_computing_data_reduction 'teXsan Ver. 1.11'
_computing_publication_material 'teXsan Ver. 1.11'
_computing_structure_refinement 'teXsan Ver. 1.10'
_computing_structure_solution 'DIRDIF94 (PATTY)'
_diffrn_measured_fraction_theta_full 0.9123
_diffrn_measured_fraction_theta_max 0.9123
_diffrn_measurement_device_type 'Quantum CCD/Rigaku AFC7'
_diffrn_measurement_method \w
_diffrn_radiation_type 'Mo K\a'
_diffrn_radiation_wavelength 0.7107
_diffrn_reflns_av_R_equivalents 0.083
_diffrn_reflns_limit_h_max 14
_diffrn_reflns_limit_h_min -13
_diffrn_reflns_limit_k_max 17
_diffrn_reflns_limit_k_min -13
_diffrn_reflns_limit_l_max 24
_diffrn_reflns_limit_l_min -21
_diffrn_reflns_number 24502
_diffrn_reflns_theta_full 27.50
_diffrn_reflns_theta_max 27.50
_exptl_absorpt_coefficient_mu 0.405
_exptl_absorpt_correction_T_max 0.980
_exptl_absorpt_correction_T_min 0.511
_exptl_absorpt_correction_type multi-scan
_exptl_absorpt_process_details '(Jacobson, 1998)'
_exptl_crystal_colour orange
_exptl_crystal_density_diffrn 1.446
_exptl_crystal_density_method 'not measured'
_exptl_crystal_description block
_exptl_crystal_size_max 0.400
_exptl_crystal_size_mid 0.200
_exptl_crystal_size_min 0.050
_refine_diff_density_max 1.36
_refine_diff_density_min -1.45
_refine_ls_extinction_method none
_refine_ls_goodness_of_fit_ref 0.984
_refine_ls_hydrogen_treatment noref
_refine_ls_number_parameters 748
_refine_ls_number_reflns 11972
_refine_ls_R_factor_gt 0.0576
_refine_ls_shift/su_max 0.0001
_refine_ls_structure_factor_coef Fsqd
_refine_ls_weighting_details 'w = 1/[\s^2^(Fo^2^) + (0.01000(Max(Fo^2^,0) + 2Fc^2^)/3)^2^]'
_refine_ls_weighting_scheme calc
_refine_ls_wR_factor_ref 0.1574
_reflns_number_gt 5706
_reflns_number_total 11985
_reflns_threshold_expression F^2^>2.0\s(F^2^)
_cod_data_source_file b415483e.txt
_cod_data_source_block 0421
_cod_original_cell_volume 2862.4(8)
_cod_original_sg_symbol_H-M 'P -1         '
_cod_original_formula_sum 'C61 H52 B3 F8 N7 O P2 Ru '
_cod_database_code 7008013

loop_
_symmetry_equiv_pos_as_xyz
x,y,z
-x,-y,-z

loop_
_atom_site_label
_atom_site_type_symbol
_atom_site_fract_x
_atom_site_fract_y
_atom_site_fract_z
_atom_site_U_iso_or_equiv
_atom_site_adp_type
_atom_site_occupancy
_atom_site_calc_flag
_atom_site_refinement_flags
_atom_site_disorder_assembly
_atom_site_disorder_group
Ru Ru 0.04417(4) 0.08232(3) 0.22145(2) 0.0374(1) Uani 1.00 d . . .
P(1) P -0.2739(1) 0.1167(1) 0.36070(7) 0.0468(5) Uani 1.00 d . . .
P(2) P 0.0812(1) 0.4259(1) 0.19225(7) 0.0445(4) Uani 1.00 d . . .
F(1) F -0.3538(6) -0.2457(6) 0.0167(3) 0.200(3) Uani 1.00 d . . .
F(2) F -0.4599(7) -0.2301(7) 0.0949(5) 0.258(5) Uani 1.00 d . . .
F(3) F -0.4232(6) -0.1044(4) 0.0508(3) 0.160(3) Uani 1.00 d . . .
F(4) F -0.2888(5) -0.1594(4) 0.1247(2) 0.133(2) Uani 1.00 d . . .
F(5) F 0.6285(7) 0.5406(6) 0.3226(4) 0.192(3) Uani 1.00 d . . .
F(6) F 0.7712(6) 0.4728(5) 0.3838(3) 0.142(2) Uani 1.00 d . . .
F(7) F 0.7881(7) 0.6278(6) 0.3648(4) 0.203(4) Uani 1.00 d . . .
F(8) F 0.6720(9) 0.5869(6) 0.4385(4) 0.263(5) Uani 1.00 d . . .
O O -0.0988(4) 0.0194(3) 0.0825(2) 0.066(1) Uani 1.00 d . . .
N(1) N -0.0450(4) 0.0497(3) 0.1385(2) 0.039(1) Uani 1.00 d . . .
N(2) N 0.1562(4) 0.1132(3) 0.3209(2) 0.039(1) Uani 1.00 d . . .
N(3) N 0.2424(4) 0.0537(3) 0.3355(2) 0.044(1) Uani 1.00 d . . .
N(4) N 0.2027(4) 0.0537(3) 0.1761(2) 0.044(1) Uani 1.00 d . . .
N(5) N 0.2808(4) -0.0020(4) 0.2076(2) 0.050(1) Uani 1.00 d . . .
N(6) N 0.0440(4) -0.0723(3) 0.2404(2) 0.041(1) Uani 1.00 d . . .
N(7) N 0.1467(4) -0.1072(3) 0.2649(2) 0.046(1) Uani 1.00 d . . .
C(1) C 0.1558(5) 0.1793(4) 0.3819(3) 0.046(2) Uani 1.00 d . . .
C(2) C 0.2412(6) 0.1640(5) 0.4358(3) 0.058(2) Uani 1.00 d . . .
C(3) C 0.2937(6) 0.0830(5) 0.4046(3) 0.060(2) Uani 1.00 d . . .
C(4) C 0.2411(6) 0.0666(5) 0.1133(3) 0.057(2) Uani 1.00 d . . .
C(5) C 0.3389(6) 0.0197(5) 0.1038(4) 0.069(2) Uani 1.00 d . . .
C(6) C 0.3642(5) -0.0245(5) 0.1642(4) 0.065(2) Uani 1.00 d . . .
C(7) C -0.0385(6) -0.1482(4) 0.2300(3) 0.052(2) Uani 1.00 d . . .
C(8) C 0.0099(7) -0.2349(4) 0.2481(3) 0.061(2) Uani 1.00 d . . .
C(9) C 0.1265(7) -0.2045(4) 0.2698(3) 0.062(2) Uani 1.00 d . . .
C(10) C -0.0888(5) 0.0998(4) 0.2866(3) 0.042(2) Uani 1.00 d . . .
C(11) C -0.1959(5) 0.1317(4) 0.2841(3) 0.041(2) Uani 1.00 d . . .
C(12) C -0.2626(5) 0.1708(4) 0.2234(3) 0.040(2) Uani 1.00 d . . .
C(13) C -0.2846(5) 0.2725(4) 0.2313(3) 0.050(2) Uani 1.00 d . . .
C(14) C -0.3558(6) 0.3060(5) 0.1772(4) 0.065(2) Uani 1.00 d . . .
C(15) C -0.4057(6) 0.2421(6) 0.1156(3) 0.068(2) Uani 1.00 d . . .
C(16) C -0.3847(6) 0.1428(5) 0.1069(3) 0.058(2) Uani 1.00 d . . .
C(17) C -0.3141(5) 0.1073(4) 0.1608(3) 0.048(2) Uani 1.00 d . . .
C(18) C -0.3923(5) 0.1957(4) 0.3665(3) 0.050(2) Uani 1.00 d . . .
C(19) C -0.4828(6) 0.1809(5) 0.3081(3) 0.063(2) Uani 1.00 d . . .
C(20) C -0.5750(6) 0.2433(7) 0.3079(4) 0.080(3) Uani 1.00 d . . .
C(21) C -0.5775(8) 0.3146(7) 0.3663(7) 0.106(4) Uani 1.00 d . . .
C(22) C -0.4912(9) 0.3289(6) 0.4260(6) 0.110(4) Uani 1.00 d . . .
C(23) C -0.3975(6) 0.2679(5) 0.4258(4) 0.076(2) Uani 1.00 d . . .
C(24) C -0.1705(5) 0.1470(5) 0.4426(3) 0.051(2) Uani 1.00 d . . .
C(25) C -0.1089(6) 0.2413(5) 0.4592(3) 0.066(2) Uani 1.00 d . . .
C(26) C -0.0237(6) 0.2648(5) 0.5197(3) 0.073(2) Uani 1.00 d . . .
C(27) C 0.0004(7) 0.1963(7) 0.5635(3) 0.081(3) Uani 1.00 d . . .
C(28) C -0.0608(7) 0.1042(7) 0.5486(4) 0.082(3) Uani 1.00 d . . .
C(29) C -0.1463(6) 0.0781(5) 0.4877(3) 0.070(2) Uani 1.00 d . . .
C(30) C -0.3384(5) -0.0094(4) 0.3534(3) 0.050(2) Uani 1.00 d . . .
C(31) C -0.4066(6) -0.0333(5) 0.4057(3) 0.063(2) Uani 1.00 d . . .
C(32) C -0.4535(6) -0.1302(6) 0.4034(4) 0.072(3) Uani 1.00 d . . .
C(33) C -0.4358(8) -0.2039(6) 0.3488(5) 0.094(3) Uani 1.00 d . . .
C(34) C -0.3714(9) -0.1803(6) 0.2956(5) 0.112(4) Uani 1.00 d . . .
C(35) C -0.3237(7) -0.0835(5) 0.2983(4) 0.086(3) Uani 1.00 d . . .
C(36) C 0.0677(5) 0.2331(4) 0.2189(2) 0.038(2) Uani 1.00 d . . .
C(37) C 0.0523(5) 0.2910(4) 0.1678(2) 0.038(1) Uani 1.00 d . . .
C(38) C 0.0025(5) 0.2583(4) 0.0895(2) 0.043(2) Uani 1.00 d . . .
C(39) C 0.0744(5) 0.2482(4) 0.0350(3) 0.051(2) Uani 1.00 d . . .
C(40) C 0.0249(7) 0.2202(5) -0.0375(3) 0.063(2) Uani 1.00 d . . .
C(41) C -0.0940(7) 0.2002(5) -0.0553(3) 0.064(2) Uani 1.00 d . . .
C(42) C -0.1655(6) 0.2115(4) -0.0025(3) 0.059(2) Uani 1.00 d . . .
C(43) C -0.1173(6) 0.2409(4) 0.0700(3) 0.052(2) Uani 1.00 d . . .
C(44) C -0.0470(5) 0.4837(4) 0.1599(3) 0.047(2) Uani 1.00 d . . .
C(45) C -0.0686(6) 0.4890(5) 0.0865(3) 0.059(2) Uani 1.00 d . . .
C(46) C -0.1656(7) 0.5325(6) 0.0603(4) 0.073(3) Uani 1.00 d . . .
C(47) C -0.2423(7) 0.5685(5) 0.1038(4) 0.077(3) Uani 1.00 d . . .
C(48) C -0.2266(7) 0.5610(5) 0.1757(4) 0.076(3) Uani 1.00 d . . .
C(49) C -0.1272(6) 0.5188(4) 0.2054(3) 0.059(2) Uani 1.00 d . . .
C(50) C 0.2023(5) 0.4737(4) 0.1518(3) 0.046(2) Uani 1.00 d . . .
C(51) C 0.2954(6) 0.4173(5) 0.1395(3) 0.063(2) Uani 1.00 d . . .
C(52) C 0.3939(7) 0.4603(6) 0.1146(4) 0.087(3) Uani 1.00 d . . .
C(53) C 0.3992(7) 0.5579(6) 0.1048(5) 0.090(3) Uani 1.00 d . . .
C(54) C 0.3071(7) 0.6156(5) 0.1189(4) 0.079(3) Uani 1.00 d . . .
C(55) C 0.2093(6) 0.5739(4) 0.1418(3) 0.058(2) Uani 1.00 d . . .
C(56) C 0.1204(6) 0.4633(4) 0.2887(3) 0.057(2) Uani 1.00 d . . .
C(57) C 0.0438(7) 0.4378(5) 0.3359(3) 0.074(2) Uani 1.00 d . . .
C(58) C 0.080(1) 0.4676(6) 0.4114(4) 0.105(4) Uani 1.00 d . . .
C(59) C 0.190(1) 0.5182(7) 0.4371(4) 0.116(4) Uani 1.00 d . . .
C(60) C 0.2615(9) 0.5436(6) 0.3908(4) 0.103(3) Uani 1.00 d . . .
C(61) C 0.2284(7) 0.5164(5) 0.3159(3) 0.075(2) Uani 1.00 d . . .
B(1) B 0.2613(6) -0.0378(5) 0.2780(3) 0.051(2) Uani 1.00 d . . .
B(2) B -0.3773(8) -0.1820(6) 0.0707(4) 0.068(3) Uani 1.00 d . . .
B(3) B 0.712(2) 0.5557(9) 0.3810(6) 0.117(5) Uani 1.00 d . . .
H(1) H 0.3259 -0.0875 0.3129 0.0672 Uiso 1.00 calc . . .
H(2) H 0.1022 0.2314 0.3872 0.0550 Uiso 1.00 calc . . .
H(3) H 0.2600 0.2016 0.4848 0.0692 Uiso 1.00 calc . . .
H(4) H 0.3575 0.0520 0.4285 0.0723 Uiso 1.00 calc . . .
H(5) H 0.2033 0.1049 0.0791 0.0681 Uiso 1.00 calc . . .
H(6) H 0.3826 0.0175 0.0627 0.0828 Uiso 1.00 calc . . .
H(7) H 0.4294 -0.0643 0.1740 0.0775 Uiso 1.00 calc . . .
H(8) H -0.1207 -0.1445 0.2124 0.0624 Uiso 1.00 calc . . .
H(9) H -0.0302 -0.3010 0.2459 0.0737 Uiso 1.00 calc . . .
H(10) H 0.1854 -0.2467 0.2861 0.0743 Uiso 1.00 calc . . .
H(11) H -0.0660 0.0783 0.3327 0.0503 Uiso 1.00 calc . . .
H(12) H -0.2499 0.3190 0.2746 0.0595 Uiso 1.00 calc . . .
H(13) H -0.3708 0.3762 0.1830 0.0782 Uiso 1.00 calc . . .
H(14) H -0.4556 0.2670 0.0783 0.0818 Uiso 1.00 calc . . .
H(15) H -0.4193 0.0973 0.0631 0.0695 Uiso 1.00 calc . . .
H(16) H -0.3006 0.0368 0.1544 0.0579 Uiso 1.00 calc . . .
H(17) H -0.4819 0.1272 0.2674 0.0754 Uiso 1.00 calc . . .
H(18) H -0.6361 0.2353 0.2665 0.0962 Uiso 1.00 calc . . .
H(19) H -0.6418 0.3572 0.3665 0.1277 Uiso 1.00 calc . . .
H(20) H -0.4953 0.3805 0.4675 0.1318 Uiso 1.00 calc . . .
H(21) H -0.3366 0.2767 0.4674 0.0911 Uiso 1.00 calc . . .
H(22) H -0.1255 0.2910 0.4283 0.0788 Uiso 1.00 calc . . .
H(23) H 0.0190 0.3309 0.5308 0.0878 Uiso 1.00 calc . . .
H(24) H 0.0610 0.2130 0.6052 0.0974 Uiso 1.00 calc . . .
H(25) H -0.0448 0.0559 0.5807 0.0980 Uiso 1.00 calc . . .
H(26) H -0.1884 0.0118 0.4772 0.0845 Uiso 1.00 calc . . .
H(27) H -0.4211 0.0190 0.4442 0.0752 Uiso 1.00 calc . . .
H(28) H -0.4993 -0.1459 0.4408 0.0858 Uiso 1.00 calc . . .
H(29) H -0.4681 -0.2724 0.3473 0.1128 Uiso 1.00 calc . . .
H(30) H -0.3597 -0.2324 0.2560 0.1341 Uiso 1.00 calc . . .
H(31) H -0.2789 -0.0680 0.2604 0.1029 Uiso 1.00 calc . . .
H(32) H 0.0971 0.2719 0.2664 0.0461 Uiso 1.00 calc . . .
H(33) H 0.1591 0.2606 0.0475 0.0611 Uiso 1.00 calc . . .
H(34) H 0.0752 0.2148 -0.0754 0.0752 Uiso 1.00 calc . . .
H(35) H -0.1277 0.1780 -0.1057 0.0766 Uiso 1.00 calc . . .
H(36) H -0.2501 0.1990 -0.0155 0.0710 Uiso 1.00 calc . . .
H(37) H -0.1688 0.2491 0.1073 0.0619 Uiso 1.00 calc . . .
H(38) H -0.0154 0.4620 0.0537 0.0709 Uiso 1.00 calc . . .
H(39) H -0.1790 0.5374 0.0091 0.0881 Uiso 1.00 calc . . .
H(40) H -0.3093 0.6001 0.0841 0.0929 Uiso 1.00 calc . . .
H(41) H -0.2840 0.5847 0.2064 0.0913 Uiso 1.00 calc . . .
H(42) H -0.1149 0.5143 0.2567 0.0712 Uiso 1.00 calc . . .
H(43) H 0.2928 0.3485 0.1480 0.0760 Uiso 1.00 calc . . .
H(44) H 0.4584 0.4204 0.1042 0.1047 Uiso 1.00 calc . . .
H(45) H 0.4678 0.5872 0.0879 0.1081 Uiso 1.00 calc . . .
H(46) H 0.3119 0.6854 0.1126 0.0942 Uiso 1.00 calc . . .
H(47) H 0.1445 0.6141 0.1510 0.0694 Uiso 1.00 calc . . .
H(48) H -0.0320 0.4007 0.3177 0.0893 Uiso 1.00 calc . . .
H(49) H 0.0278 0.4525 0.4455 0.1265 Uiso 1.00 calc . . .
H(50) H 0.2152 0.5352 0.4891 0.1393 Uiso 1.00 calc . . .
H(51) H 0.3368 0.5813 0.4094 0.1239 Uiso 1.00 calc . . .
H(52) H 0.2812 0.5346 0.2828 0.0895 Uiso 1.00 calc . . .

loop_
_atom_site_aniso_label
_atom_site_aniso_U_11
_atom_site_aniso_U_22
_atom_site_aniso_U_33
_atom_site_aniso_U_12
_atom_site_aniso_U_13
_atom_site_aniso_U_23
Ru 0.0421(3) 0.0347(3) 0.0356(2) 0.0061(2) 0.0036(2) 0.0070(2)
P(1) 0.0467(10) 0.0508(10) 0.0432(8) 0.0074(8) 0.0083(7) 0.0061(7)
P(2) 0.061(1) 0.0325(8) 0.0396(7) 0.0052(7) 0.0031(7) 0.0071(6)
F(1) 0.209(7) 0.240(8) 0.114(4) 0.144(6) -0.050(4) -0.075(5)
F(2) 0.171(8) 0.26(1) 0.36(1) -0.074(7) 0.062(8) 0.135(9)
F(3) 0.227(7) 0.094(4) 0.137(4) 0.052(4) -0.069(4) 0.006(3)
F(4) 0.127(5) 0.148(5) 0.103(3) 0.036(4) -0.041(3) -0.011(3)
F(5) 0.190(7) 0.204(8) 0.160(6) -0.014(6) -0.038(5) 0.030(5)
F(6) 0.207(7) 0.119(5) 0.110(4) 0.047(4) 0.044(4) 0.013(3)
F(7) 0.212(8) 0.138(6) 0.237(8) -0.045(6) -0.008(6) 0.024(5)
F(8) 0.46(1) 0.274(10) 0.114(5) 0.24(1) 0.127(7) 0.049(5)
O 0.091(4) 0.050(3) 0.046(2) 0.009(2) -0.019(2) -0.001(2)
N(1) 0.052(3) 0.031(2) 0.038(2) 0.010(2) 0.007(2) 0.014(2)
N(2) 0.038(3) 0.041(3) 0.038(2) 0.005(2) 0.003(2) 0.011(2)
N(3) 0.043(3) 0.051(3) 0.036(2) 0.010(2) -0.004(2) 0.007(2)
N(4) 0.039(3) 0.043(3) 0.050(3) 0.007(2) 0.011(2) 0.006(2)
N(5) 0.039(3) 0.061(3) 0.050(3) 0.011(3) 0.011(2) 0.003(2)
N(6) 0.038(3) 0.036(3) 0.049(3) 0.002(2) 0.001(2) 0.007(2)
N(7) 0.058(3) 0.034(3) 0.048(3) 0.016(2) 0.001(2) 0.010(2)
C(1) 0.052(4) 0.049(3) 0.034(3) 0.005(3) 0.003(3) 0.002(2)
C(2) 0.064(4) 0.064(4) 0.040(3) 0.006(3) -0.004(3) 0.003(3)
C(3) 0.055(4) 0.079(5) 0.046(3) 0.010(4) -0.009(3) 0.020(3)
C(4) 0.060(4) 0.062(4) 0.052(4) -0.001(3) 0.022(3) 0.014(3)
C(5) 0.047(4) 0.078(5) 0.077(5) 0.005(4) 0.022(4) -0.011(4)
C(6) 0.038(4) 0.076(5) 0.075(4) 0.013(3) 0.010(3) -0.008(4)
C(7) 0.061(4) 0.047(4) 0.045(3) -0.006(3) 0.010(3) 0.000(3)
C(8) 0.082(5) 0.036(4) 0.062(4) -0.004(4) 0.007(4) 0.004(3)
C(9) 0.095(6) 0.037(4) 0.056(4) 0.016(4) 0.004(4) 0.015(3)
C(10) 0.047(4) 0.038(3) 0.038(3) 0.003(3) -0.002(2) 0.007(2)
C(11) 0.041(3) 0.041(3) 0.040(3) 0.012(3) 0.003(2) 0.005(2)
C(12) 0.037(3) 0.042(3) 0.042(3) 0.008(3) 0.005(2) 0.004(2)
C(13) 0.049(4) 0.044(4) 0.054(3) 0.007(3) 0.001(3) 0.008(3)
C(14) 0.068(5) 0.050(4) 0.077(4) 0.019(4) -0.007(4) 0.016(3)
C(15) 0.061(5) 0.075(5) 0.071(4) 0.014(4) -0.010(3) 0.031(4)
C(16) 0.057(4) 0.065(4) 0.047(3) 0.001(3) -0.006(3) 0.008(3)
C(17) 0.044(4) 0.045(3) 0.054(3) 0.005(3) 0.002(3) 0.007(3)
C(18) 0.046(4) 0.051(4) 0.053(3) 0.006(3) 0.015(3) 0.006(3)
C(19) 0.047(4) 0.073(5) 0.069(4) 0.005(4) 0.006(3) 0.016(3)
C(20) 0.041(4) 0.094(6) 0.108(6) 0.009(4) 0.002(4) 0.031(5)
C(21) 0.070(6) 0.068(6) 0.185(10) 0.035(5) 0.023(7) 0.018(6)
C(22) 0.084(7) 0.078(6) 0.156(9) 0.023(5) 0.033(6) -0.035(6)
C(23) 0.072(5) 0.067(5) 0.084(5) 0.020(4) 0.016(4) -0.013(4)
C(24) 0.048(4) 0.063(4) 0.045(3) 0.008(3) 0.017(3) 0.009(3)
C(25) 0.067(5) 0.070(5) 0.059(4) 0.004(4) 0.011(3) 0.008(3)
C(26) 0.074(5) 0.082(5) 0.052(4) -0.004(4) -0.005(3) -0.007(4)
C(27) 0.078(6) 0.114(7) 0.046(4) -0.004(5) 0.002(4) 0.010(4)
C(28) 0.079(6) 0.108(7) 0.058(4) 0.006(5) -0.008(4) 0.030(4)
C(29) 0.070(5) 0.080(5) 0.063(4) 0.007(4) -0.002(4) 0.027(4)
C(30) 0.055(4) 0.049(4) 0.046(3) 0.002(3) 0.013(3) 0.012(3)
C(31) 0.061(4) 0.069(5) 0.059(4) 0.002(4) 0.007(3) 0.015(3)
C(32) 0.061(5) 0.079(6) 0.078(5) -0.003(4) 0.008(4) 0.028(4)
C(33) 0.093(7) 0.064(5) 0.131(7) -0.003(5) 0.024(5) 0.035(5)
C(34) 0.149(9) 0.046(5) 0.145(8) -0.009(5) 0.072(7) -0.003(5)
C(35) 0.114(7) 0.053(5) 0.101(6) 0.004(4) 0.058(5) 0.011(4)
C(36) 0.042(3) 0.035(3) 0.038(3) 0.005(3) 0.006(2) 0.002(2)
C(37) 0.050(3) 0.031(3) 0.035(3) 0.002(3) 0.008(2) 0.007(2)
C(38) 0.066(4) 0.030(3) 0.034(3) -0.001(3) 0.003(3) 0.008(2)
C(39) 0.063(4) 0.052(4) 0.039(3) 0.013(3) 0.009(3) 0.006(2)
C(40) 0.099(6) 0.053(4) 0.038(3) 0.005(4) 0.019(3) 0.005(3)
C(41) 0.099(6) 0.052(4) 0.035(3) 0.004(4) -0.004(3) 0.000(3)
C(42) 0.068(5) 0.054(4) 0.050(3) -0.005(3) -0.012(3) 0.012(3)
C(43) 0.061(4) 0.049(4) 0.044(3) -0.003(3) 0.010(3) 0.007(3)
C(44) 0.051(4) 0.033(3) 0.057(3) 0.001(3) 0.009(3) 0.007(2)
C(45) 0.054(4) 0.070(4) 0.058(4) 0.014(3) 0.008(3) 0.023(3)
C(46) 0.070(5) 0.085(5) 0.073(4) 0.022(4) 0.004(4) 0.037(4)
C(47) 0.071(5) 0.060(5) 0.109(6) 0.019(4) 0.008(4) 0.035(4)
C(48) 0.066(5) 0.058(5) 0.108(6) 0.016(4) 0.028(4) 0.010(4)
C(49) 0.069(5) 0.039(3) 0.069(4) 0.005(3) 0.012(3) 0.004(3)
C(50) 0.043(4) 0.036(3) 0.056(3) 0.002(3) -0.002(3) 0.012(2)
C(51) 0.057(5) 0.047(4) 0.085(5) 0.014(3) -0.005(4) 0.016(3)
C(52) 0.049(5) 0.082(6) 0.134(7) 0.013(4) 0.013(4) 0.025(5)
C(53) 0.058(5) 0.081(6) 0.136(7) -0.002(5) 0.021(5) 0.034(5)
C(54) 0.069(5) 0.061(5) 0.113(6) -0.001(4) 0.015(4) 0.035(4)
C(55) 0.065(5) 0.045(4) 0.067(4) 0.009(3) 0.013(3) 0.015(3)
C(56) 0.090(5) 0.031(3) 0.046(3) 0.010(3) -0.004(3) 0.005(2)
C(57) 0.130(7) 0.043(4) 0.051(4) 0.005(4) 0.026(4) 0.003(3)
C(58) 0.20(1) 0.065(6) 0.052(5) 0.028(6) 0.026(6) 0.005(4)
C(59) 0.21(1) 0.086(7) 0.043(4) 0.028(7) -0.018(6) -0.008(4)
C(60) 0.150(9) 0.082(6) 0.059(5) 0.020(6) -0.029(5) -0.017(4)
C(61) 0.095(6) 0.063(5) 0.057(4) 0.007(4) -0.012(4) 0.000(3)
B(1) 0.053(5) 0.047(4) 0.055(4) 0.017(4) 0.002(3) 0.011(3)
B(2) 0.072(6) 0.056(5) 0.067(5) 0.011(5) -0.024(4) 0.000(4)
B(3) 0.19(1) 0.067(7) 0.083(7) -0.002(9) -0.009(9) 0.008(6)

loop_
_atom_type_symbol
_atom_type_description
_atom_type_scat_dispersion_real
_atom_type_scat_dispersion_imag
_atom_type_scat_source
C C 0.003 0.002
;International Tables for Crystallography
(1992, Vol. C, Tables 4.2.6.8 and 6.1.1.1)
;
H H 0.000 0.000
;International Tables for Crystallography
(1992, Vol. C, Table 6.1.1.2)
;
N N 0.006 0.003
;International Tables for Crystallography
(1992, Vol. C, Tables 4.2.6.8 and 6.1.1.1)
;
O O 0.011 0.006
;International Tables for Crystallography
(1992, Vol. C, Tables 4.2.6.8 and 6.1.1.1)
;
B B 0.001 0.001
;International Tables for Crystallography
(1992, Vol. C, Tables 4.2.6.8 and 6.1.1.1)
;
F F 0.017 0.010
;International Tables for Crystallography
(1992, Vol. C, Tables 4.2.6.8 and 6.1.1.1)
;
P P 0.102 0.094
;International Tables for Crystallography
(1992, Vol. C, Tables 4.2.6.8 and 6.1.1.1)
;
Ru Ru -1.259 0.836
;International Tables for Crystallography
(1992, Vol. C, Tables 4.2.6.8 and 6.1.1.1)
;

loop_
_geom_angle_atom_site_label_1
_geom_angle_atom_site_label_2
_geom_angle_atom_site_label_3
_geom_angle
_geom_angle_site_symmetry_1
_geom_angle_site_symmetry_2
_geom_angle_site_symmetry_3
_geom_angle_publ_flag
N(1) Ru N(2) 176.5(2) . . . yes
N(1) Ru N(4) 93.9(2) . . . yes
N(1) Ru N(6) 93.4(2) . . . yes
N(1) Ru C(10) 97.5(2) . . . yes
N(1) Ru C(36) 96.5(2) . . . yes
N(2) Ru N(4) 84.1(2) . . . yes
N(2) Ru N(6) 83.5(2) . . . yes
N(2) Ru C(10) 84.1(2) . . . yes
N(2) Ru C(36) 86.5(2) . . . yes
N(4) Ru N(6) 84.8(2) . . . yes
N(4) Ru C(10) 166.7(2) . . . yes
N(4) Ru C(36) 92.6(2) . . . yes
N(6) Ru C(10) 87.7(2) . . . yes
N(6) Ru C(36) 169.9(2) . . . yes
C(10) Ru C(36) 93.0(2) . . . yes
C(11) P(1) C(18) 112.0(2) . . . yes
C(11) P(1) C(24) 108.3(2) . . . yes
C(11) P(1) C(30) 111.6(2) . . . yes
C(18) P(1) C(24) 109.7(3) . . . yes
C(18) P(1) C(30) 106.3(3) . . . yes
C(24) P(1) C(30) 108.9(3) . . . yes
C(37) P(2) C(44) 108.9(3) . . . yes
C(37) P(2) C(50) 112.3(2) . . . yes
C(37) P(2) C(56) 111.3(2) . . . yes
C(44) P(2) C(50) 107.4(2) . . . yes
C(44) P(2) C(56) 110.9(3) . . . yes
C(50) P(2) C(56) 106.0(3) . . . yes
Ru N(1) O 173.3(4) . . . yes
Ru N(2) N(3) 120.7(3) . . . yes
Ru N(2) C(1) 132.7(4) . . . yes
N(3) N(2) C(1) 106.3(4) . . . yes
N(2) N(3) C(3) 109.2(4) . . . yes
N(2) N(3) B(1) 120.2(4) . . . yes
C(3) N(3) B(1) 130.4(5) . . . yes
Ru N(4) N(5) 119.9(3) . . . yes
Ru N(4) C(4) 134.1(4) . . . yes
N(5) N(4) C(4) 105.3(4) . . . yes
N(4) N(5) C(6) 110.1(5) . . . yes
N(4) N(5) B(1) 120.4(4) . . . yes
C(6) N(5) B(1) 129.2(5) . . . yes
Ru N(6) N(7) 119.4(3) . . . yes
Ru N(6) C(7) 133.4(4) . . . yes
N(7) N(6) C(7) 107.1(5) . . . yes
N(6) N(7) C(9) 109.0(5) . . . yes
N(6) N(7) B(1) 119.7(4) . . . yes
C(9) N(7) B(1) 131.2(5) . . . yes
N(2) C(1) C(2) 111.2(5) . . . yes
C(1) C(2) C(3) 104.2(5) . . . yes
N(3) C(3) C(2) 109.1(5) . . . yes
N(4) C(4) C(5) 111.5(6) . . . yes
C(4) C(5) C(6) 106.0(5) . . . yes
N(5) C(6) C(5) 107.1(5) . . . yes
N(6) C(7) C(8) 110.4(6) . . . yes
C(7) C(8) C(9) 104.0(5) . . . yes
N(7) C(9) C(8) 109.5(6) . . . yes
Ru C(10) C(11) 139.2(4) . . . yes
P(1) C(11) C(10) 116.4(4) . . . yes
P(1) C(11) C(12) 116.2(4) . . . yes
C(10) C(11) C(12) 127.3(5) . . . yes
C(11) C(12) C(13) 120.2(5) . . . yes
C(11) C(12) C(17) 121.4(5) . . . yes
C(13) C(12) C(17) 118.1(5) . . . yes
C(12) C(13) C(14) 119.8(5) . . . yes
C(13) C(14) C(15) 121.3(6) . . . yes
C(14) C(15) C(16) 119.7(5) . . . yes
C(15) C(16) C(17) 120.0(6) . . . yes
C(12) C(17) C(16) 121.2(5) . . . yes
P(1) C(18) C(19) 117.6(4) . . . yes
P(1) C(18) C(23) 122.7(5) . . . yes
C(19) C(18) C(23) 119.7(6) . . . yes
C(18) C(19) C(20) 120.3(6) . . . yes
C(19) C(20) C(21) 118.9(7) . . . yes
C(20) C(21) C(22) 122.1(7) . . . yes
C(21) C(22) C(23) 119.2(7) . . . yes
C(18) C(23) C(22) 119.8(7) . . . yes
P(1) C(24) C(25) 118.9(5) . . . yes
P(1) C(24) C(29) 122.2(5) . . . yes
C(25) C(24) C(29) 118.8(6) . . . yes
C(24) C(25) C(26) 120.2(6) . . . yes
C(25) C(26) C(27) 120.6(7) . . . yes
C(26) C(27) C(28) 119.7(7) . . . yes
C(27) C(28) C(29) 120.8(7) . . . yes
C(24) C(29) C(28) 119.7(7) . . . yes
P(1) C(30) C(31) 119.4(4) . . . yes
P(1) C(30) C(35) 122.4(4) . . . yes
C(31) C(30) C(35) 118.2(6) . . . yes
C(30) C(31) C(32) 121.0(6) . . . yes
C(31) C(32) C(33) 120.1(6) . . . yes
C(32) C(33) C(34) 119.4(7) . . . yes
C(33) C(34) C(35) 120.5(7) . . . yes
C(30) C(35) C(34) 120.9(6) . . . yes
Ru C(36) C(37) 135.6(4) . . . yes
P(2) C(37) C(36) 120.0(4) . . . yes
P(2) C(37) C(38) 112.7(3) . . . yes
C(36) C(37) C(38) 127.2(5) . . . yes
C(37) C(38) C(39) 121.5(5) . . . yes
C(37) C(38) C(43) 119.9(5) . . . yes
C(39) C(38) C(43) 118.6(5) . . . yes
C(38) C(39) C(40) 120.1(6) . . . yes
C(39) C(40) C(41) 120.3(5) . . . yes
C(40) C(41) C(42) 120.1(5) . . . yes
C(41) C(42) C(43) 120.1(6) . . . yes
C(38) C(43) C(42) 120.8(5) . . . yes
P(2) C(44) C(45) 118.5(4) . . . yes
P(2) C(44) C(49) 122.3(4) . . . yes
C(45) C(44) C(49) 119.2(5) . . . yes
C(44) C(45) C(46) 119.8(6) . . . yes
C(45) C(46) C(47) 121.6(6) . . . yes
C(46) C(47) C(48) 120.3(6) . . . yes
C(47) C(48) C(49) 120.2(6) . . . yes
C(44) C(49) C(48) 118.8(6) . . . yes
P(2) C(50) C(51) 120.8(4) . . . yes
P(2) C(50) C(55) 119.2(4) . . . yes
C(51) C(50) C(55) 119.5(5) . . . yes
C(50) C(51) C(52) 119.5(6) . . . yes
C(51) C(52) C(53) 120.3(7) . . . yes
C(52) C(53) C(54) 120.4(7) . . . yes
C(53) C(54) C(55) 119.9(6) . . . yes
C(50) C(55) C(54) 120.4(6) . . . yes
P(2) C(56) C(57) 120.2(5) . . . yes
P(2) C(56) C(61) 119.6(5) . . . yes
C(57) C(56) C(61) 120.1(6) . . . yes
C(56) C(57) C(58) 117.7(8) . . . yes
C(57) C(58) C(59) 120.9(8) . . . yes
C(58) C(59) C(60) 120.4(7) . . . yes
C(59) C(60) C(61) 120.5(9) . . . yes
C(56) C(61) C(60) 120.3(7) . . . yes
N(3) B(1) N(5) 109.3(5) . . . yes
N(3) B(1) N(7) 106.2(5) . . . yes
N(5) B(1) N(7) 108.8(5) . . . yes
F(1) B(2) F(2) 103.3(9) . . . yes
F(1) B(2) F(3) 113.0(7) . . . yes
F(1) B(2) F(4) 113.4(8) . . . yes
F(2) B(2) F(3) 105.3(9) . . . yes
F(2) B(2) F(4) 106.8(8) . . . yes
F(3) B(2) F(4) 113.9(7) . . . yes
F(5) B(3) F(6) 110.6(9) . . . yes
F(5) B(3) F(7) 102.1(9) . . . yes
F(5) B(3) F(8) 112(1) . . . yes
F(6) B(3) F(7) 106(1) . . . yes
F(6) B(3) F(8) 113.9(10) . . . yes
F(7) B(3) F(8) 110(1) . . . yes

loop_
_geom_bond_atom_site_label_1
_geom_bond_atom_site_label_2
_geom_bond_distance
_geom_bond_site_symmetry_1
_geom_bond_site_symmetry_2
_geom_bond_publ_flag
Ru N(1) 1.734(4) . . yes
Ru N(2) 2.102(4) . . yes
Ru N(4) 2.141(4) . . yes
Ru N(6) 2.180(4) . . yes
Ru C(10) 2.079(5) . . yes
Ru C(36) 2.051(5) . . yes
P(1) C(11) 1.819(5) . . yes
P(1) C(18) 1.794(6) . . yes
P(1) C(24) 1.800(6) . . yes
P(1) C(30) 1.792(6) . . yes
P(2) C(37) 1.809(5) . . yes
P(2) C(44) 1.803(6) . . yes
P(2) C(50) 1.798(6) . . yes
P(2) C(56) 1.796(6) . . yes
F(1) B(2) 1.293(9) . . yes
F(2) B(2) 1.28(1) . . yes
F(3) B(2) 1.296(9) . . yes
F(4) B(2) 1.328(8) . . yes
F(5) B(3) 1.35(1) . . yes
F(6) B(3) 1.36(1) . . yes
F(7) B(3) 1.36(1) . . yes
F(8) B(3) 1.25(1) . . yes
O N(1) 1.153(5) . . yes
N(2) N(3) 1.350(5) . . yes
N(2) C(1) 1.339(6) . . yes
N(3) C(3) 1.345(6) . . yes
N(3) B(1) 1.557(8) . . yes
N(4) N(5) 1.354(6) . . yes
N(4) C(4) 1.345(6) . . yes
N(5) C(6) 1.355(7) . . yes
N(5) B(1) 1.518(7) . . yes
N(6) N(7) 1.359(6) . . yes
N(6) C(7) 1.323(7) . . yes
N(7) C(9) 1.341(7) . . yes
N(7) B(1) 1.535(8) . . yes
C(1) C(2) 1.374(7) . . yes
C(2) C(3) 1.375(8) . . yes
C(4) C(5) 1.348(8) . . yes
C(5) C(6) 1.377(9) . . yes
C(7) C(8) 1.407(8) . . yes
C(8) C(9) 1.368(9) . . yes
C(10) C(11) 1.333(7) . . yes
C(11) C(12) 1.486(7) . . yes
C(12) C(13) 1.407(7) . . yes
C(12) C(17) 1.383(7) . . yes
C(13) C(14) 1.379(8) . . yes
C(14) C(15) 1.367(9) . . yes
C(15) C(16) 1.372(9) . . yes
C(16) C(17) 1.386(7) . . yes
C(18) C(19) 1.397(8) . . yes
C(18) C(23) 1.372(8) . . yes
C(19) C(20) 1.402(9) . . yes
C(20) C(21) 1.35(1) . . yes
C(21) C(22) 1.38(1) . . yes
C(22) C(23) 1.40(1) . . yes
C(24) C(25) 1.388(8) . . yes
C(24) C(29) 1.377(8) . . yes
C(25) C(26) 1.387(9) . . yes
C(26) C(27) 1.356(9) . . yes
C(27) C(28) 1.36(1) . . yes
C(28) C(29) 1.396(9) . . yes
C(30) C(31) 1.396(7) . . yes
C(30) C(35) 1.360(8) . . yes
C(31) C(32) 1.375(9) . . yes
C(32) C(33) 1.360(10) . . yes
C(33) C(34) 1.38(1) . . yes
C(34) C(35) 1.377(10) . . yes
C(36) C(37) 1.337(6) . . yes
C(37) C(38) 1.497(7) . . yes
C(38) C(39) 1.393(7) . . yes
C(38) C(43) 1.376(8) . . yes
C(39) C(40) 1.393(8) . . yes
C(40) C(41) 1.366(9) . . yes
C(41) C(42) 1.365(8) . . yes
C(42) C(43) 1.392(7) . . yes
C(44) C(45) 1.388(7) . . yes
C(44) C(49) 1.393(7) . . yes
C(45) C(46) 1.372(8) . . yes
C(46) C(47) 1.342(9) . . yes
C(47) C(48) 1.362(9) . . yes
C(48) C(49) 1.407(9) . . yes
C(50) C(51) 1.381(8) . . yes
C(50) C(55) 1.398(7) . . yes
C(51) C(52) 1.405(9) . . yes
C(52) C(53) 1.36(1) . . yes
C(53) C(54) 1.388(10) . . yes
C(54) C(55) 1.372(9) . . yes
C(56) C(57) 1.390(8) . . yes
C(56) C(61) 1.388(9) . . yes
C(57) C(58) 1.416(10) . . yes
C(58) C(59) 1.39(1) . . yes
C(59) C(60) 1.34(1) . . yes
C(60) C(61) 1.396(9) . . yes

loop_
_geom_contact_atom_site_label_1
_geom_contact_atom_site_label_2
_geom_contact_distance
_geom_contact_site_symmetry_1
_geom_contact_site_symmetry_2
_geom_contact_publ_flag
F(1) C(47) 3.451(9) . 1_545 ?
F(1) C(52) 3.47(1) . 2_555 ?
F(1) C(39) 3.474(10) . 2_555 ?
F(1) C(15) 3.495(8) . 2_455 ?
F(2) C(53) 3.24(1) . 1_445 ?
F(2) C(54) 3.40(1) . 1_445 ?
F(3) C(17) 3.325(8) . . ?
F(3) C(16) 3.328(9) . . ?
F(3) C(16) 3.418(8) . 2_455 ?
F(3) C(5) 3.479(9) . 1_455 ?
F(3) C(5) 3.509(10) . 2_555 ?
F(3) C(6) 3.556(9) . 1_455 ?
F(4) C(7) 3.268(8) . . ?
F(4) C(35) 3.347(8) . . ?
F(4) O 3.404(8) . . ?
F(4) C(34) 3.51(1) . . ?
F(5) C(48) 3.44(1) . 1_655 ?
F(5) C(33) 3.56(1) . 1_665 ?
F(6) C(59) 3.324(9) . 2_666 ?
F(6) C(57) 3.414(10) . 1_655 ?
F(6) C(23) 3.524(10) . 1_655 ?
F(6) C(58) 3.54(1) . 1_655 ?
F(6) C(13) 3.583(8) . 1_655 ?
F(7) C(27) 3.28(1) . 2_666 ?
F(7) C(26) 3.34(1) . 2_666 ?
F(7) C(49) 3.41(1) . 1_655 ?
F(7) C(48) 3.51(1) . 1_655 ?
F(7) C(33) 3.58(1) . 1_665 ?
F(8) C(59) 3.24(1) . 2_666 ?
F(8) C(22) 3.586(10) . 2_566 ?
O C(40) 3.414(7) . 2_555 ?
N(2) C(20) 3.507(8) . 1_655 ?
N(3) C(20) 3.350(9) . 1_655 ?
C(1) C(21) 3.53(1) . 1_655 ?
C(2) C(21) 3.34(1) . 1_655 ?
C(3) C(20) 3.432(10) . 1_655 ?
C(3) C(21) 3.59(1) . 1_655 ?
C(5) C(16) 3.476(9) . 1_655 ?
C(8) C(49) 3.517(9) . 1_545 ?
C(8) C(27) 3.517(8) . 2_556 ?
C(28) C(28) 3.58(2) . 2_556 ?
C(28) C(29) 3.60(1) . 2_556 ?

loop_
_geom_torsion_atom_site_label_1
_geom_torsion_atom_site_label_2
_geom_torsion_atom_site_label_3
_geom_torsion_atom_site_label_4
_geom_torsion
_geom_torsion_site_symmetry_1
_geom_torsion_site_symmetry_2
_geom_torsion_site_symmetry_3
_geom_torsion_site_symmetry_4
_geom_torsion_publ_flag
Ru N(2) N(3) C(3) -173.9(4) . . . . yes
Ru N(2) N(3) B(1) 1.0(6) . . . . yes
Ru N(2) C(1) C(2) 173.5(4) . . . . yes
Ru N(4) N(5) C(6) 170.1(4) . . . . yes
Ru N(4) N(5) B(1) -4.7(6) . . . . yes
Ru N(4) C(4) C(5) -168.4(4) . . . . yes
Ru N(6) N(7) C(9) -177.5(3) . . . . yes
Ru N(6) N(7) B(1) -0.6(6) . . . . yes
Ru N(6) C(7) C(8) 176.9(4) . . . . yes
Ru C(10) C(11) P(1) 174.8(4) . . . . yes
Ru C(10) C(11) C(12) 0(1) . . . . yes
Ru C(36) C(37) P(2) 177.9(3) . . . . yes
Ru C(36) C(37) C(38) 3.5(9) . . . . yes
P(1) C(11) C(12) C(13) 73.5(6) . . . . yes
P(1) C(11) C(12) C(17) -100.2(5) . . . . yes
P(1) C(18) C(19) C(20) -177.1(5) . . . . yes
P(1) C(18) C(23) C(22) 178.4(6) . . . . yes
P(1) C(24) C(25) C(26) -176.3(5) . . . . yes
P(1) C(24) C(29) C(28) 176.7(5) . . . . yes
P(1) C(30) C(31) C(32) -177.4(5) . . . . yes
P(1) C(30) C(35) C(34) 177.9(7) . . . . yes
P(2) C(37) C(38) C(39) 82.4(6) . . . . yes
P(2) C(37) C(38) C(43) -95.3(5) . . . . yes
P(2) C(44) C(45) C(46) 179.9(5) . . . . yes
P(2) C(44) C(49) C(48) -178.6(5) . . . . yes
P(2) C(50) C(51) C(52) -173.8(5) . . . . yes
P(2) C(50) C(55) C(54) 172.5(5) . . . . yes
P(2) C(56) C(57) C(58) 178.8(5) . . . . yes
P(2) C(56) C(61) C(60) -178.2(5) . . . . yes
O N(1) Ru N(2) -4(6) . . . . yes
O N(1) Ru N(4) 50(3) . . . . yes
O N(1) Ru N(6) -34(3) . . . . yes
O N(1) Ru C(10) -122(3) . . . . yes
O N(1) Ru C(36) 143(3) . . . . yes
N(1) Ru N(2) N(3) 13(3) . . . . yes
N(1) Ru N(2) C(1) -159(2) . . . . yes
N(1) Ru N(4) N(5) -131.8(4) . . . . yes
N(1) Ru N(4) C(4) 36.4(5) . . . . yes
N(1) Ru N(6) N(7) 135.0(3) . . . . yes
N(1) Ru N(6) C(7) -41.3(5) . . . . yes
N(1) Ru C(10) C(11) -35.0(7) . . . . yes
N(1) Ru C(36) C(37) -16.5(6) . . . . yes
N(2) Ru N(4) N(5) 45.2(4) . . . . yes
N(2) Ru N(4) C(4) -146.5(5) . . . . yes
N(2) Ru N(6) N(7) -43.3(3) . . . . yes
N(2) Ru N(6) C(7) 140.5(5) . . . . yes
N(2) Ru C(10) C(11) 148.2(6) . . . . yes
N(2) Ru C(36) C(37) 161.6(6) . . . . yes
N(2) N(3) C(3) C(2) -0.7(7) . . . . yes
N(2) N(3) B(1) N(5) 56.3(7) . . . . yes
N(2) N(3) B(1) N(7) -61.0(6) . . . . yes
N(2) C(1) C(2) C(3) -0.7(7) . . . . yes
N(3) N(2) Ru N(4) -42.7(4) . . . . yes
N(3) N(2) Ru N(6) 42.6(4) . . . . yes
N(3) N(2) Ru C(10) 131.0(4) . . . . yes
N(3) N(2) Ru C(36) -135.7(4) . . . . yes
N(3) N(2) C(1) C(2) 0.3(6) . . . . yes
N(3) C(3) C(2) C(1) 0.8(7) . . . . yes
N(3) B(1) N(5) N(4) -53.3(7) . . . . yes
N(3) B(1) N(5) C(6) 133.0(6) . . . . yes
N(3) B(1) N(7) N(6) 59.2(6) . . . . yes
N(3) B(1) N(7) C(9) -124.7(6) . . . . yes
N(4) Ru N(2) C(1) 144.9(5) . . . . yes
N(4) Ru N(6) N(7) 41.4(3) . . . . yes
N(4) Ru N(6) C(7) -134.9(5) . . . . yes
N(4) Ru C(10) C(11) 176.3(6) . . . . yes
N(4) Ru C(36) C(37) 77.7(6) . . . . yes
N(4) N(5) C(6) C(5) 0.8(7) . . . . yes
N(4) N(5) B(1) N(7) 62.3(6) . . . . yes
N(4) C(4) C(5) C(6) -0.5(8) . . . . yes
N(5) N(4) Ru N(6) -38.7(4) . . . . yes
N(5) N(4) Ru C(10) 17(1) . . . . yes
N(5) N(4) Ru C(36) 131.5(4) . . . . yes
N(5) N(4) C(4) C(5) 1.0(7) . . . . yes
N(5) C(6) C(5) C(4) -0.2(8) . . . . yes
N(5) B(1) N(3) C(3) -130.0(6) . . . . yes
N(5) B(1) N(7) N(6) -58.3(6) . . . . yes
N(5) B(1) N(7) C(9) 117.8(6) . . . . yes
N(6) Ru N(2) C(1) -129.8(5) . . . . yes
N(6) Ru N(4) C(4) 129.5(5) . . . . yes
N(6) Ru C(10) C(11) -128.1(6) . . . . yes
N(6) Ru C(36) C(37) 152.1(8) . . . . yes
N(6) N(7) C(9) C(8) 0.3(6) . . . . yes
N(6) C(7) C(8) C(9) -0.1(6) . . . . yes
N(7) N(6) Ru C(10) -127.6(4) . . . . yes
N(7) N(6) Ru C(36) -33(1) . . . . yes
N(7) N(6) C(7) C(8) 0.3(6) . . . . yes
N(7) C(9) C(8) C(7) -0.1(7) . . . . yes
N(7) B(1) N(3) C(3) 112.8(6) . . . . yes
N(7) B(1) N(5) C(6) -111.4(6) . . . . yes
C(1) N(2) Ru C(10) -41.4(5) . . . . yes
C(1) N(2) Ru C(36) 51.9(5) . . . . yes
C(1) N(2) N(3) C(3) 0.2(6) . . . . yes
C(1) N(2) N(3) B(1) 175.2(5) . . . . yes
C(2) C(3) N(3) B(1) -175.0(6) . . . . yes
C(4) N(4) Ru C(10) -174.7(7) . . . . yes
C(4) N(4) Ru C(36) -60.3(5) . . . . yes
C(4) N(4) N(5) C(6) -1.1(6) . . . . yes
C(4) N(4) N(5) B(1) -175.9(5) . . . . yes
C(5) C(6) N(5) B(1) 175.0(6) . . . . yes
C(7) N(6) Ru C(10) 56.1(5) . . . . yes
C(7) N(6) Ru C(36) 150.1(9) . . . . yes
C(7) N(6) N(7) C(9) -0.4(6) . . . . yes
C(7) N(6) N(7) B(1) 176.5(4) . . . . yes
C(8) C(9) N(7) B(1) -176.1(5) . . . . yes
C(10) Ru C(36) C(37) -114.4(6) . . . . yes
C(10) C(11) P(1) C(18) 161.4(4) . . . . yes
C(10) C(11) P(1) C(24) 40.3(5) . . . . yes
C(10) C(11) P(1) C(30) -79.6(5) . . . . yes
C(10) C(11) C(12) C(13) -111.7(6) . . . . yes
C(10) C(11) C(12) C(17) 74.6(8) . . . . yes
C(11) P(1) C(18) C(19) 61.3(5) . . . . yes
C(11) P(1) C(18) C(23) -119.6(5) . . . . yes
C(11) P(1) C(24) C(25) 57.9(5) . . . . yes
C(11) P(1) C(24) C(29) -118.9(5) . . . . yes
C(11) P(1) C(30) C(31) -176.9(5) . . . . yes
C(11) P(1) C(30) C(35) 3.0(7) . . . . yes
C(11) C(10) Ru C(36) 62.0(6) . . . . yes
C(11) C(12) C(13) C(14) -174.0(5) . . . . yes
C(11) C(12) C(17) C(16) 174.3(5) . . . . yes
C(12) C(11) P(1) C(18) -23.2(5) . . . . yes
C(12) C(11) P(1) C(24) -144.4(4) . . . . yes
C(12) C(11) P(1) C(30) 95.8(4) . . . . yes
C(12) C(13) C(14) C(15) -0.1(10) . . . . yes
C(12) C(17) C(16) C(15) -0.8(9) . . . . yes
C(13) C(12) C(17) C(16) 0.5(8) . . . . yes
C(13) C(14) C(15) C(16) 0(1) . . . . yes
C(14) C(13) C(12) C(17) -0.1(8) . . . . yes
C(14) C(15) C(16) C(17) 0(1) . . . . yes
C(18) P(1) C(24) C(25) -64.6(5) . . . . yes
C(18) P(1) C(24) C(29) 118.5(5) . . . . yes
C(18) P(1) C(30) C(31) -54.5(5) . . . . yes
C(18) P(1) C(30) C(35) 125.4(6) . . . . yes
C(18) C(19) C(20) C(21) -2(1) . . . . yes
C(18) C(23) C(22) C(21) 0(1) . . . . yes
C(19) C(18) P(1) C(24) -178.4(5) . . . . yes
C(19) C(18) P(1) C(30) -60.9(5) . . . . yes
C(19) C(18) C(23) C(22) -2(1) . . . . yes
C(19) C(20) C(21) C(22) 0(1) . . . . yes
C(20) C(19) C(18) C(23) 3.8(10) . . . . yes
C(20) C(21) C(22) C(23) 0(1) . . . . yes
C(23) C(18) P(1) C(24) 0.7(6) . . . . yes
C(23) C(18) P(1) C(30) 118.3(6) . . . . yes
C(24) P(1) C(30) C(31) 63.7(6) . . . . yes
C(24) P(1) C(30) C(35) -116.4(6) . . . . yes
C(24) C(25) C(26) C(27) 0(1) . . . . yes
C(24) C(29) C(28) C(27) -1(1) . . . . yes
C(25) C(24) P(1) C(30) 179.4(4) . . . . yes
C(25) C(24) C(29) C(28) -0.1(10) . . . . yes
C(25) C(26) C(27) C(28) -1(1) . . . . yes
C(26) C(25) C(24) C(29) 0.7(9) . . . . yes
C(26) C(27) C(28) C(29) 1(1) . . . . yes
C(29) C(24) P(1) C(30) 2.6(6) . . . . yes
C(30) C(31) C(32) C(33) -1(1) . . . . yes
C(30) C(35) C(34) C(33) 0(1) . . . . yes
C(31) C(30) C(35) C(34) -2(1) . . . . yes
C(31) C(32) C(33) C(34) 0(1) . . . . yes
C(32) C(31) C(30) C(35) 2(1) . . . . yes
C(32) C(33) C(34) C(35) 1(1) . . . . yes
C(36) C(37) P(2) C(44) -126.2(4) . . . . yes
C(36) C(37) P(2) C(50) 115.0(4) . . . . yes
C(36) C(37) P(2) C(56) -3.6(5) . . . . yes
C(36) C(37) C(38) C(39) -102.8(7) . . . . yes
C(36) C(37) C(38) C(43) 79.5(7) . . . . yes
C(37) P(2) C(44) C(45) -76.7(5) . . . . yes
C(37) P(2) C(44) C(49) 100.3(5) . . . . yes
C(37) P(2) C(50) C(51) -32.3(6) . . . . yes
C(37) P(2) C(50) C(55) 156.2(4) . . . . yes
C(37) P(2) C(56) C(57) -57.9(6) . . . . yes
C(37) P(2) C(56) C(61) 120.9(5) . . . . yes
C(37) C(38) C(39) C(40) -178.3(5) . . . . yes
C(37) C(38) C(43) C(42) 179.3(5) . . . . yes
C(38) C(37) P(2) C(44) 49.0(4) . . . . yes
C(38) C(37) P(2) C(50) -69.8(4) . . . . yes
C(38) C(37) P(2) C(56) 171.6(4) . . . . yes
C(38) C(39) C(40) C(41) -1.5(9) . . . . yes
C(38) C(43) C(42) C(41) -0.4(9) . . . . yes
C(39) C(38) C(43) C(42) 1.5(8) . . . . yes
C(39) C(40) C(41) C(42) 2.6(10) . . . . yes
C(40) C(39) C(38) C(43) -0.5(8) . . . . yes
C(40) C(41) C(42) C(43) -1.7(9) . . . . yes
C(44) P(2) C(50) C(51) -152.0(5) . . . . yes
C(44) P(2) C(50) C(55) 36.5(5) . . . . yes
C(44) P(2) C(56) C(57) 63.5(5) . . . . yes
C(44) P(2) C(56) C(61) -117.7(5) . . . . yes
C(44) C(45) C(46) C(47) -1(1) . . . . yes
C(44) C(49) C(48) C(47) -1(1) . . . . yes
C(45) C(44) P(2) C(50) 45.1(5) . . . . yes
C(45) C(44) P(2) C(56) 160.5(5) . . . . yes
C(45) C(44) C(49) C(48) -1.6(9) . . . . yes
C(45) C(46) C(47) C(48) -1(1) . . . . yes
C(46) C(45) C(44) C(49) 2.8(9) . . . . yes
C(46) C(47) C(48) C(49) 2(1) . . . . yes
C(49) C(44) P(2) C(50) -137.9(5) . . . . yes
C(49) C(44) P(2) C(56) -22.5(6) . . . . yes
C(50) P(2) C(56) C(57) 179.8(5) . . . . yes
C(50) P(2) C(56) C(61) -1.4(6) . . . . yes
C(50) C(51) C(52) C(53) 2(1) . . . . yes
C(50) C(55) C(54) C(53) 0(1) . . . . yes
C(51) C(50) P(2) C(56) 89.4(5) . . . . yes
C(51) C(50) C(55) C(54) 0.9(9) . . . . yes
C(51) C(52) C(53) C(54) 0(1) . . . . yes
C(52) C(51) C(50) C(55) -2.3(9) . . . . yes
C(52) C(53) C(54) C(55) 0(1) . . . . yes
C(55) C(50) P(2) C(56) -82.1(5) . . . . yes
C(56) C(57) C(58) C(59) -1(1) . . . . yes
C(56) C(61) C(60) C(59) 0(1) . . . . yes
C(57) C(56) C(61) C(60) 0.6(10) . . . . yes
C(57) C(58) C(59) C(60) 3(1) . . . . yes
C(58) C(57) C(56) C(61) 0.0(9) . . . . yes
C(58) C(59) C(60) C(61) -2(1) . . . . yes
C(58) C(59) C(60) C(61) -2(1) . . . . yes
